data_1536936
loop_
_publ_author_name
'Reckeweg, O.'
'DiSalvo, F.J.'

_publ_section_title
;
 Eu (C N2) - The first. but not quite unexpected ternary rare earth metal
 cyanamide
;
_journal_name_full 'Zeitschrift fuer Anorganische und Allgemeine Chemie'
_journal_page_first 177
_journal_page_last 179
_journal_volume 629
_journal_year 2003
_chemical_formula_sum 'C Eu N2'
_chemical_name_systematic 'Eu (C N2)'
_space_group_IT_number 62
_symmetry_space_group_name_Hall '-P 2ac 2n'
_symmetry_space_group_name_H-M 'P n m a'
_cell_angle_alpha 90
_cell_angle_beta 90
_cell_angle_gamma 90
_cell_formula_units_Z 4
_cell_length_a 12.3241
_cell_length_b 3.9526
_cell_length_c 5.3943
_cell_volume 262.768
_citation_journal_id_ASTM ZAACAB
_cod_data_source_file Reckeweg_ZAACAB_2003_748.cif
_cod_data_source_block C1Eu1N2
_cod_original_cell_volume 262.7684
_cod_original_formula_sum 'C1 Eu1 N2'
_cod_database_code 1536936

loop_
_symmetry_equiv_pos_as_xyz
x,y,z
-x+1/2,-y,z+1/2
x+1/2,-y+1/2,-z+1/2
-x,y+1/2,-z
-x,-y,-z
x-1/2,y,-z-1/2
-x-1/2,y-1/2,z-1/2
x,-y-1/2,z

loop_
_atom_site_label
_atom_site_type_symbol
_atom_site_fract_x
_atom_site_fract_y
_atom_site_fract_z
_atom_site_occupancy
_atom_site_U_iso_or_equiv
C1 C+4 0.378 0.25 0.1182 1 0.0
N1 N-3 0.3284 0.25 0.0794 1 0.0
N2 N-3 0.4231 0.25 0.3186 1 0.0
Eu1 Eu+2 0.13145 0.25 0.11764 1 0.0
